data_7703495
loop_
_publ_author_name
'Leforestier, Baptiste'
'Gyton, Matthew R.'
'Chaplin, Adrian B.'

_publ_section_title
;
 Synthesis and group 9 complexes of macrocyclic PCP and POCOP pincer
 ligands.
;
_journal_issue 7
_journal_name_full 'Dalton transactions (Cambridge, England : 2003)'
_journal_page_first 2087
_journal_page_last 2101
_journal_paper_doi 10.1039/c9dt04835a
_journal_volume 49
_journal_year 2020
_chemical_formula_moiety 'C29 H49 Ir O3 P2'
_chemical_formula_sum 'C29 H49 Ir O3 P2'
_chemical_formula_weight 699.82
_chemical_melting_point ?
_space_group_crystal_system orthorhombic
_space_group_IT_number 29
_space_group_name_Hall 'P 2c -2ac'
_space_group_name_H-M_alt 'P c a 21'
_atom_sites_solution_hydrogens geom
_atom_sites_solution_primary dual
_atom_sites_solution_secondary difmap
_audit_creation_date 2019-10-01
_audit_creation_method
;
Olex2 1.2
(compiled 2018.05.29 svn.r3510 for OlexSys, GUI svn.r5506)
;
_audit_update_record
;
2019-12-18 deposited with the CCDC.	2020-01-27 downloaded from the CCDC.
;
_cell_angle_alpha 90
_cell_angle_beta 90
_cell_angle_gamma 90
_cell_formula_units_Z 4
_cell_length_a 20.8772(2)
_cell_length_b 10.65296(8)
_cell_length_c 13.56659(11)
_cell_measurement_reflns_used 18690
_cell_measurement_temperature 150(2)
_cell_measurement_theta_max 73.5080
_cell_measurement_theta_min 3.8720
_cell_volume 3017.26(4)
_computing_cell_refinement 'CrysAlisPro 1.171.40.57a (Rigaku OD, 2019)'
_computing_data_collection 'CrysAlisPro 1.171.40.57a (Rigaku OD, 2019)'
_computing_data_reduction 'CrysAlisPro 1.171.40.57a (Rigaku OD, 2019)'
_computing_molecular_graphics 'Olex2 (Dolomanov et al., 2009)'
_computing_publication_material 'Olex2 (Dolomanov et al., 2009)'
_computing_structure_refinement 'ShelXL (Sheldrick, 2015)'
_computing_structure_solution 'ShelXT (Sheldrick, 2015)'
_diffrn_ambient_environment N~2~
_diffrn_ambient_temperature 150(2)
_diffrn_detector 'CCD plate'
_diffrn_detector_area_resol_mean 5.3046
_diffrn_detector_type AtlasS2
_diffrn_measured_fraction_theta_full 0.998
_diffrn_measured_fraction_theta_max 0.998
_diffrn_measurement_details
;
List of Runs (angles in degrees, time in seconds):

  # Type    Start    End  Width  t~exp~   \w     \q     \k     \f   Frames
#--------------------------------------------------------------------------
  1  \w    -87.00  -6.00   1.00    1.00    --  -41.82 125.00 -90.00   81
  2  \w      6.00  83.00   1.00    1.00    --   41.82 -99.00   0.00   77
  3  \w     14.00 115.00   1.00    1.00    --   41.82  57.00-120.00  101
  4  \w     27.00  98.00   1.00    1.00    --   41.82-125.00  90.00   71
  5  \w     97.00 178.00   1.00    1.20    --  107.00 125.00 -90.00   81
  6  \w     97.00 178.00   1.00    1.20    --  107.00 125.00 -60.00   81
  7  \w     81.00 178.00   1.00    1.20    --  107.00  45.00 150.00   97
  8  \w    103.00 178.00   1.00    1.20    --  107.00  77.00  60.00   75
  9  \w     34.00 133.00   1.00    1.20    --  107.00 -45.00-120.00   99
 10  \w     35.00 136.00   1.00    1.20    --  107.00 -61.00-180.00  101
 11  \w   -116.00 -17.00   1.00    1.00    --  -41.82 -37.00 -90.00   99
 12  \w   -114.00 -14.00   1.00    1.00    --  -41.82 -57.00   0.00  100
 13  \w   -114.00 -14.00   1.00    1.00    --  -41.82 -57.00  90.00  100
 14  \w     78.00 178.00   1.00    1.20    --  107.00  61.00 -90.00  100
 15  \w     81.00 178.00   1.00    1.20    --  107.00  45.00   0.00   97
 16  \w     34.00 105.00   1.00    1.20    --  107.00-125.00  90.00   71
 17  \w    103.00 178.00   1.00    1.20    --  107.00  77.00-150.00   75
;
_diffrn_measurement_device 'four-circle diffractometer'
_diffrn_measurement_device_type 'Rigaku Oxford Diffraction: SuperNova, Dual, Cu at zero, AtlasS2'
_diffrn_measurement_method '\w scans'
_diffrn_orient_matrix_type 'CrysAlisPro convention (1999,Acta A55,543-557)'
_diffrn_orient_matrix_UB_11 -0.0281467000
_diffrn_orient_matrix_UB_12 0.0079892000
_diffrn_orient_matrix_UB_13 0.1047461000
_diffrn_orient_matrix_UB_21 0.0154403000
_diffrn_orient_matrix_UB_22 -0.1398513000
_diffrn_orient_matrix_UB_23 0.0164077000
_diffrn_orient_matrix_UB_31 0.0664460000
_diffrn_orient_matrix_UB_32 0.0359143000
_diffrn_orient_matrix_UB_33 0.0406613000
_diffrn_radiation_monochromator mirror
_diffrn_radiation_probe x-ray
_diffrn_radiation_type CuK\a
_diffrn_radiation_wavelength 1.54184
_diffrn_reflns_av_R_equivalents 0.0356
_diffrn_reflns_av_unetI/netI 0.0261
_diffrn_reflns_Laue_measured_fraction_full 0.998
_diffrn_reflns_Laue_measured_fraction_max 0.998
_diffrn_reflns_limit_h_max 25
_diffrn_reflns_limit_h_min -22
_diffrn_reflns_limit_k_max 12
_diffrn_reflns_limit_k_min -12
_diffrn_reflns_limit_l_max 16
_diffrn_reflns_limit_l_min -16
_diffrn_reflns_number 25010
_diffrn_reflns_point_group_measured_fraction_full 0.999
_diffrn_reflns_point_group_measured_fraction_max 0.999
_diffrn_reflns_theta_full 70.073
_diffrn_reflns_theta_max 70.073
_diffrn_reflns_theta_min 6.526
_diffrn_source 'micro-focus sealed X-ray tube'
_diffrn_source_type 'SuperNova (Cu) X-ray Source'
_exptl_absorpt_coefficient_mu 9.772
_exptl_absorpt_correction_T_max 0.848
_exptl_absorpt_correction_T_min 0.190
_exptl_absorpt_correction_type gaussian
_exptl_absorpt_process_details
;
CrysAlisPro 1.171.40.57a (Rigaku Oxford Diffraction, 2019)
Numerical absorption correction based on gaussian integration over
			a multifaceted crystal model
Empirical absorption correction using spherical harmonics,
 implemented in SCALE3 ABSPACK scaling algorithm.
;
_exptl_crystal_colour 'dark yellow'
_exptl_crystal_density_diffrn 1.541
_exptl_crystal_density_meas ?
_exptl_crystal_description plate
_exptl_crystal_F_000 1416
_exptl_crystal_recrystallization_method 'Crystals grown from TMS at 293 K'
_exptl_crystal_size_max 0.304
_exptl_crystal_size_mid 0.224
_exptl_crystal_size_min 0.088
_refine_diff_density_max 0.603
_refine_diff_density_min -0.476
_refine_diff_density_rms 0.058
_refine_ls_abs_structure_details
;
 Refined as an inversion twin.
;
_refine_ls_abs_structure_Flack 0.234(9)
_refine_ls_extinction_method none
_refine_ls_goodness_of_fit_ref 1.075
_refine_ls_hydrogen_treatment constr
_refine_ls_matrix_type full
_refine_ls_number_parameters 323
_refine_ls_number_reflns 5667
_refine_ls_number_restraints 1
_refine_ls_restrained_S_all 1.075
_refine_ls_R_factor_all 0.0205
_refine_ls_R_factor_gt 0.0192
_refine_ls_shift/su_max 0.005
_refine_ls_shift/su_mean 0.000
_refine_ls_structure_factor_coef Fsqd
_refine_ls_weighting_details 'w=1/[\s^2^(Fo^2^)+(0.0260P)^2^+0.4746P] where P=(Fo^2^+2Fc^2^)/3'
_refine_ls_weighting_scheme calc
_refine_ls_wR_factor_gt 0.0464
_refine_ls_wR_factor_ref 0.0467
_reflns_Friedel_coverage 0.913
_reflns_Friedel_fraction_full 0.999
_reflns_Friedel_fraction_max 0.999
_reflns_number_gt 5575
_reflns_number_total 5667
_reflns_threshold_expression 'I > 2\s(I)'
_cod_data_source_file c9dt04835a3.cif
_cod_data_source_block 0554abc19s
_cod_depositor_comments
;
The following automatic conversions were performed:

data item '_chemical_melting_point' value 'not measured' was changed
to '?' -- the value is undefined or not given.

data item '_exptl_crystal_density_meas' value 'not measured' was
changed to '?' -- the value is perceived as not measured.

Automatic conversion script
Id: cif_fix_values 7556 2019-12-06 15:28:31Z antanas 

 Adding full bibliography for 7703488--7703497.cif.
;
_cod_database_code 7703495
_shelx_shelxl_version_number 2014/7
_shelx_space_group_comment
;
The symmetry employed for this shelxl refinement is uniquely defined
by the following loop, which should always be used as a source of
symmetry information in preference to the above space-group names.
They are only intended as comments.
;
_olex2_refinement_description
;
1. Twinned data refinement
 Scales: 0.766(9)
 0.234(9)
2. Fixed Uiso
 At 1.2 times of:
  All C(H) groups, All C(H,H) groups
 At 1.5 times of:
  All C(H,H,H) groups
3.a Secondary CH2 refined with riding coordinates:
 C117(H11S,H11T), C118(H11U,H11V), C119(H11W,H11X), C120(H12A,H12B), C121(H12C,
 H12D), C122(H12E,H12F), C123(H12G,H12H), C124(H12I,H12J), C125(H12K,H12L),
 C126(H12M,H12N), C127(H12O,H12P), C128(H12Q,H12R), C129(H12S,H12T), C130(H13A,
 H13B)
3.b Aromatic/amide H refined with riding coordinates:
 C103(H103), C104(H104), C105(H105)
3.c Idealised Me refined as rotating group:
 C110(H11A,H11B,H11C), C111(H11D,H11E,H11F), C112(H11G,H11H,H11I), C114(H11J,
 H11K,H11L), C115(H11M,H11N,H11O), C116(H11P,H11Q,H11R)
;
_olex2_submission_special_instructions 'No special instructions were received'
_oxdiff_exptl_absorpt_empirical_details
;
Empirical correction (ABSPACK) includes:
- Absorption correction using spherical harmonics
- Frame scaling
;
_oxdiff_exptl_absorpt_empirical_full_max 1.195
_oxdiff_exptl_absorpt_empirical_full_min 0.882

loop_
_space_group_symop_operation_xyz
'x, y, z'
'-x, -y, z+1/2'
'x+1/2, -y, z'
'-x+1/2, y, z+1/2'

loop_
_atom_site_label
_atom_site_type_symbol
_atom_site_fract_x
_atom_site_fract_y
_atom_site_fract_z
_atom_site_U_iso_or_equiv
_atom_site_adp_type
_atom_site_occupancy
_atom_site_site_symmetry_order
_atom_site_calc_flag
_atom_site_refinement_flags_posn
Ir1 Ir -0.65292(2) -0.62186(2) -0.47614(3) 0.01680(6) Uani 1 1 d .
P2 P -0.54555(5) -0.63246(8) -0.45139(7) 0.0200(3) Uani 1 1 d .
P3 P -0.74805(5) -0.52805(9) -0.51331(8) 0.01785(19) Uani 1 1 d .
O5 O -0.68544(18) -0.8931(3) -0.4364(3) 0.0345(8) Uani 1 1 d .
O107 O -0.52016(14) -0.4856(3) -0.4394(2) 0.0254(6) Uani 1 1 d .
O108 O -0.74196(13) -0.3821(2) -0.4707(5) 0.0231(6) Uani 1 1 d .
C4 C -0.6740(2) -0.7920(4) -0.4592(3) 0.0226(10) Uani 1 1 d .
C101 C -0.6311(2) -0.4361(3) -0.4568(3) 0.0201(9) Uani 1 1 d .
C102 C -0.5688(2) -0.3960(4) -0.4385(4) 0.0233(9) Uani 1 1 d .
C103 C -0.5535(2) -0.2717(4) -0.4176(4) 0.0291(10) Uani 1 1 d .
H103 H -0.5106 -0.2470 -0.4050 0.035 Uiso 1 1 calc R
C104 C -0.6034(2) -0.1849(4) -0.4157(4) 0.0318(11) Uani 1 1 d .
H104 H -0.5939 -0.0995 -0.4018 0.038 Uiso 1 1 calc R
C105 C -0.6660(2) -0.2192(4) -0.4332(4) 0.0272(9) Uani 1 1 d .
H105 H -0.6994 -0.1586 -0.4317 0.033 Uiso 1 1 calc R
C106 C -0.6791(2) -0.3444(4) -0.4532(3) 0.0209(10) Uani 1 1 d .
C109 C -0.5123(2) -0.7048(4) -0.3389(4) 0.0253(9) Uani 1 1 d .
C110 C -0.5488(3) -0.6487(5) -0.2523(4) 0.0365(12) Uani 1 1 d .
H11A H -0.5443 -0.5572 -0.2531 0.055 Uiso 1 1 calc GR
H11B H -0.5313 -0.6819 -0.1905 0.055 Uiso 1 1 calc GR
H11C H -0.5942 -0.6711 -0.2575 0.055 Uiso 1 1 calc GR
C111 C -0.5244(3) -0.8459(5) -0.3422(5) 0.0414(13) Uani 1 1 d .
H11D H -0.5701 -0.8615 -0.3534 0.062 Uiso 1 1 calc GR
H11E H -0.5115 -0.8836 -0.2793 0.062 Uiso 1 1 calc GR
H11F H -0.4994 -0.8833 -0.3958 0.062 Uiso 1 1 calc GR
C112 C -0.4405(2) -0.6771(4) -0.3264(4) 0.0327(10) Uani 1 1 d .
H11G H -0.4166 -0.7150 -0.3810 0.049 Uiso 1 1 calc GR
H11H H -0.4255 -0.7127 -0.2639 0.049 Uiso 1 1 calc GR
H11I H -0.4336 -0.5862 -0.3262 0.049 Uiso 1 1 calc GR
C113 C -0.7645(2) -0.4970(4) -0.6460(3) 0.0213(8) Uani 1 1 d .
C114 C -0.7072(2) -0.4231(4) -0.6874(4) 0.0284(9) Uani 1 1 d .
H11J H -0.7019 -0.3449 -0.6501 0.043 Uiso 1 1 calc GR
H11K H -0.7148 -0.4034 -0.7570 0.043 Uiso 1 1 calc GR
H11L H -0.6682 -0.4738 -0.6815 0.043 Uiso 1 1 calc GR
C115 C -0.7694(2) -0.6213(3) -0.7019(3) 0.0233(9) Uani 1 1 d .
H11M H -0.7295 -0.6685 -0.6940 0.035 Uiso 1 1 calc GR
H11N H -0.7768 -0.6045 -0.7720 0.035 Uiso 1 1 calc GR
H11O H -0.8052 -0.6705 -0.6755 0.035 Uiso 1 1 calc GR
C116 C -0.8259(2) -0.4189(4) -0.6583(3) 0.0272(9) Uani 1 1 d .
H11P H -0.8628 -0.4680 -0.6357 0.041 Uiso 1 1 calc GR
H11Q H -0.8315 -0.3972 -0.7280 0.041 Uiso 1 1 calc GR
H11R H -0.8225 -0.3419 -0.6192 0.041 Uiso 1 1 calc GR
C117 C -0.4931(2) -0.6874(5) -0.5497(4) 0.0302(10) Uani 1 1 d .
H11S H -0.4505 -0.6486 -0.5404 0.036 Uiso 1 1 calc R
H11T H -0.4878 -0.7793 -0.5425 0.036 Uiso 1 1 calc R
C118 C -0.5152(3) -0.6606(5) -0.6540(4) 0.0364(12) Uani 1 1 d .
H11U H -0.4782 -0.6722 -0.6989 0.044 Uiso 1 1 calc R
H11V H -0.5281 -0.5714 -0.6580 0.044 Uiso 1 1 calc R
C119 C -0.5704(2) -0.7408(5) -0.6917(3) 0.0339(11) Uani 1 1 d .
H11W H -0.6086 -0.7241 -0.6504 0.041 Uiso 1 1 calc R
H11X H -0.5807 -0.7146 -0.7599 0.041 Uiso 1 1 calc R
C120 C -0.5572(3) -0.8804(5) -0.6912(5) 0.0437(14) Uani 1 1 d .
H12A H -0.5535 -0.9086 -0.6219 0.052 Uiso 1 1 calc R
H12B H -0.5153 -0.8953 -0.7233 0.052 Uiso 1 1 calc R
C121 C -0.6077(3) -0.9615(5) -0.7428(4) 0.0434(13) Uani 1 1 d .
H12C H -0.6117 -0.9338 -0.8122 0.052 Uiso 1 1 calc R
H12D H -0.5930 -1.0498 -0.7431 0.052 Uiso 1 1 calc R
C122 C -0.6721(3) -0.9552(5) -0.6952(5) 0.0442(13) Uani 1 1 d .
H12E H -0.6874 -0.8673 -0.6972 0.053 Uiso 1 1 calc R
H12F H -0.6676 -0.9794 -0.6250 0.053 Uiso 1 1 calc R
C123 C -0.7229(3) -1.0398(6) -0.7432(4) 0.0389(14) Uani 1 1 d .
H12G H -0.7244 -1.0225 -0.8148 0.047 Uiso 1 1 calc R
H12H H -0.7106 -1.1288 -0.7341 0.047 Uiso 1 1 calc R
C124 C -0.7895(3) -1.0189(6) -0.6992(4) 0.0388(13) Uani 1 1 d .
H12I H -0.8013 -0.9295 -0.7073 0.047 Uiso 1 1 calc R
H12J H -0.8210 -1.0696 -0.7367 0.047 Uiso 1 1 calc R
C125 C -0.7941(3) -1.0535(4) -0.5904(4) 0.0352(11) Uani 1 1 d .
H12K H -0.7623 -1.0033 -0.5532 0.042 Uiso 1 1 calc R
H12L H -0.7826 -1.1431 -0.5826 0.042 Uiso 1 1 calc R
C126 C -0.8604(3) -1.0321(5) -0.5449(4) 0.0413(12) Uani 1 1 d .
H12M H -0.8918 -1.0844 -0.5809 0.050 Uiso 1 1 calc R
H12N H -0.8594 -1.0621 -0.4758 0.050 Uiso 1 1 calc R
C127 C -0.8838(3) -0.8972(5) -0.5454(4) 0.0355(11) Uani 1 1 d .
H12O H -0.9252 -0.8936 -0.5099 0.043 Uiso 1 1 calc R
H12P H -0.8920 -0.8721 -0.6145 0.043 Uiso 1 1 calc R
C128 C -0.8382(2) -0.8014(4) -0.4988(3) 0.0277(11) Uani 1 1 d .
H12Q H -0.8275 -0.8284 -0.4309 0.033 Uiso 1 1 calc R
H12R H -0.7979 -0.7989 -0.5372 0.033 Uiso 1 1 calc R
C129 C -0.8671(2) -0.6709(4) -0.4956(3) 0.0259(10) Uani 1 1 d .
H12S H -0.9068 -0.6747 -0.4558 0.031 Uiso 1 1 calc R
H12T H -0.8796 -0.6473 -0.5635 0.031 Uiso 1 1 calc R
C130 C -0.8245(2) -0.5657(4) -0.4537(3) 0.0234(9) Uani 1 1 d .
H13A H -0.8150 -0.5872 -0.3842 0.028 Uiso 1 1 calc R
H13B H -0.8504 -0.4878 -0.4527 0.028 Uiso 1 1 calc R

loop_
_atom_site_aniso_label
_atom_site_aniso_U_11
_atom_site_aniso_U_22
_atom_site_aniso_U_33
_atom_site_aniso_U_23
_atom_site_aniso_U_13
_atom_site_aniso_U_12
Ir1 0.01511(9) 0.01474(8) 0.02055(9) -0.00135(9) 0.00042(11) -0.00032(5)
P2 0.0161(5) 0.0169(4) 0.0269(8) -0.0020(3) 0.0013(4) -0.0002(3)
P3 0.0160(4) 0.0181(4) 0.0194(4) -0.0026(4) 0.0000(4) 0.0014(4)
O5 0.035(2) 0.0223(15) 0.046(2) 0.0087(13) -0.0090(16) -0.0092(13)
O107 0.0177(14) 0.0175(12) 0.0410(16) 0.0009(12) -0.0017(12) -0.0023(11)
O108 0.0195(13) 0.0204(11) 0.0292(16) -0.0078(14) -0.002(2) 0.0045(9)
C4 0.0170(18) 0.0235(19) 0.027(3) 0.0000(17) -0.0026(18) 0.0012(15)
C101 0.0183(19) 0.0163(16) 0.026(3) -0.0022(15) -0.0005(17) -0.0047(15)
C102 0.024(2) 0.0179(17) 0.028(2) -0.0004(16) 0.0024(18) 0.0004(17)
C103 0.027(2) 0.021(2) 0.039(3) -0.0026(19) -0.004(2) -0.0064(18)
C104 0.036(3) 0.0173(19) 0.042(3) -0.0051(19) -0.005(2) -0.0033(19)
C105 0.029(2) 0.020(2) 0.032(2) -0.0034(18) -0.001(2) 0.0049(18)
C106 0.022(2) 0.0209(17) 0.019(3) -0.0033(15) -0.0036(15) 0.0008(16)
C109 0.018(2) 0.025(2) 0.032(2) -0.0001(19) -0.0033(19) -0.0009(17)
C110 0.029(3) 0.052(3) 0.028(3) 0.007(2) 0.000(2) -0.003(2)
C111 0.036(3) 0.026(2) 0.063(4) 0.010(2) -0.015(3) 0.000(2)
C112 0.020(2) 0.033(2) 0.045(3) 0.003(2) -0.006(2) -0.0011(19)
C113 0.020(2) 0.0205(18) 0.024(2) -0.0028(16) 0.0001(17) 0.0017(16)
C114 0.032(3) 0.028(2) 0.025(2) 0.0032(18) 0.001(2) -0.005(2)
C115 0.027(3) 0.024(2) 0.019(2) -0.0012(15) -0.0009(17) 0.0019(16)
C116 0.027(2) 0.024(2) 0.030(2) 0.0003(19) -0.004(2) 0.0045(19)
C117 0.021(2) 0.036(2) 0.034(2) -0.007(2) 0.007(2) -0.0042(19)
C118 0.039(3) 0.039(3) 0.032(3) -0.004(2) 0.015(2) -0.004(3)
C119 0.036(3) 0.042(3) 0.024(2) -0.001(2) 0.003(2) 0.004(2)
C120 0.042(3) 0.042(3) 0.048(3) -0.008(2) -0.001(3) -0.003(2)
C121 0.038(3) 0.042(3) 0.050(3) -0.014(3) -0.003(3) 0.007(2)
C122 0.043(3) 0.037(3) 0.053(3) -0.014(3) -0.001(3) 0.001(3)
C123 0.042(3) 0.035(3) 0.040(3) -0.004(2) -0.006(2) 0.000(3)
C124 0.040(3) 0.035(3) 0.041(3) -0.005(2) -0.009(3) -0.005(3)
C125 0.041(3) 0.023(2) 0.041(3) 0.002(2) -0.010(2) -0.007(2)
C126 0.046(3) 0.035(3) 0.043(3) 0.001(2) -0.003(3) -0.019(2)
C127 0.027(3) 0.038(2) 0.042(3) -0.001(2) -0.003(2) -0.011(2)
C128 0.030(2) 0.029(2) 0.024(3) 0.0031(17) -0.0024(17) -0.0080(18)
C129 0.0194(19) 0.037(2) 0.021(3) 0.0001(17) 0.0017(17) -0.0036(18)
C130 0.022(2) 0.0284(19) 0.020(2) -0.0037(15) 0.0003(16) 0.0011(17)

loop_
_atom_type_symbol
_atom_type_description
_atom_type_scat_dispersion_real
_atom_type_scat_dispersion_imag
_atom_type_scat_source
C C 0.0181 0.0091 'International Tables Vol C Tables 4.2.6.8 and 6.1.1.4'
H H 0.0000 0.0000 'International Tables Vol C Tables 4.2.6.8 and 6.1.1.4'
Ir Ir -4.7710 6.5667 'International Tables Vol C Tables 4.2.6.8 and 6.1.1.4'
O O 0.0492 0.0322 'International Tables Vol C Tables 4.2.6.8 and 6.1.1.4'
P P 0.2955 0.4335 'International Tables Vol C Tables 4.2.6.8 and 6.1.1.4'

loop_
_exptl_crystal_face_index_h
_exptl_crystal_face_index_k
_exptl_crystal_face_index_l
_exptl_crystal_face_perp_dist
2 -7 2 0.0484
-12 -1 -3 0.1107
-2 7 -1 0.0372
13 1 -2 0.0990
-1 1 9 0.1236
-4 1 8 0.1222
-12 -1 4 0.1171
-10 -2 -5 0.0985
5 -1 -8 0.1479
8 5 0 0.0619
-4 -6 1 0.0682
0 -7 3 0.0599
0 7 -3 0.0542
0 7 3 0.0698
10 -5 0 0.0803
4 -6 -2 0.0847
-8 -5 -4 0.0880
6 6 -1 0.0400

loop_
_geom_angle_atom_site_label_1
_geom_angle_atom_site_label_2
_geom_angle_atom_site_label_3
_geom_angle
P2 Ir1 P3 156.21(3)
C4 Ir1 P2 99.50(13)
C4 Ir1 P3 104.25(13)
C4 Ir1 C101 165.60(18)
C101 Ir1 P2 79.01(12)
C101 Ir1 P3 78.37(12)
O107 P2 Ir1 106.44(11)
O107 P2 C109 101.08(18)
O107 P2 C117 100.55(19)
C109 P2 Ir1 121.00(15)
C117 P2 Ir1 120.06(16)
C117 P2 C109 104.2(2)
O108 P3 Ir1 105.45(12)
O108 P3 C113 100.6(2)
O108 P3 C130 96.75(19)
C113 P3 Ir1 116.90(13)
C130 P3 Ir1 124.37(14)
C130 P3 C113 107.76(19)
C102 O107 P2 114.5(3)
C106 O108 P3 113.6(2)
O5 C4 Ir1 171.3(4)
C102 C101 Ir1 121.8(3)
C102 C101 C106 116.7(4)
C106 C101 Ir1 121.3(3)
C101 C102 O107 118.0(3)
C103 C102 O107 119.1(4)
C103 C102 C101 122.8(4)
C102 C103 C104 117.7(4)
C105 C104 C103 122.0(4)
C104 C105 C106 118.3(4)
O108 C106 C101 117.9(4)
C105 C106 O108 119.7(4)
C105 C106 C101 122.4(4)
C110 C109 P2 106.6(3)
C110 C109 C111 109.0(4)
C110 C109 C112 109.1(4)
C111 C109 P2 109.0(3)
C111 C109 C112 110.7(4)
C112 C109 P2 112.3(3)
C114 C113 P3 107.5(3)
C115 C113 P3 109.7(3)
C115 C113 C114 108.3(4)
C115 C113 C116 111.0(4)
C116 C113 P3 110.8(3)
C116 C113 C114 109.4(4)
C118 C117 P2 116.2(4)
C117 C118 C119 115.9(4)
C120 C119 C118 114.4(5)
C119 C120 C121 115.3(5)
C122 C121 C120 113.4(5)
C121 C122 C123 114.4(5)
C124 C123 C122 112.2(5)
C125 C124 C123 113.6(5)
C124 C125 C126 114.3(5)
C127 C126 C125 115.5(4)
C126 C127 C128 115.3(4)
C129 C128 C127 112.0(4)
C128 C129 C130 116.6(4)
C129 C130 P3 119.9(3)

loop_
_geom_bond_atom_site_label_1
_geom_bond_atom_site_label_2
_geom_bond_distance
Ir1 P2 2.2694(11)
Ir1 P3 2.2798(10)
Ir1 C4 1.879(4)
Ir1 C101 2.048(4)
P2 O107 1.660(3)
P2 C109 1.845(5)
P2 C117 1.822(5)
P3 O108 1.664(3)
P3 C113 1.863(4)
P3 C130 1.833(4)
O5 C4 1.147(5)
O107 C102 1.393(5)
O108 C106 1.393(5)
C101 C102 1.392(6)
C101 C106 1.400(6)
C102 C103 1.391(6)
C103 C104 1.393(6)
C104 C105 1.380(7)
C105 C106 1.388(6)
C109 C110 1.523(7)
C109 C111 1.525(6)
C109 C112 1.537(6)
C113 C114 1.539(6)
C113 C115 1.529(5)
C113 C116 1.537(6)
C117 C118 1.515(7)
C118 C119 1.523(7)
C119 C120 1.513(7)
C120 C121 1.532(8)
C121 C122 1.492(8)
C122 C123 1.537(8)
C123 C124 1.529(8)
C124 C125 1.525(8)
C125 C126 1.531(8)
C126 C127 1.518(7)
C127 C128 1.534(6)
C128 C129 1.516(6)
C129 C130 1.541(6)

loop_
_exptl_oxdiff_crystal_face_indexfrac_h
_exptl_oxdiff_crystal_face_indexfrac_k
_exptl_oxdiff_crystal_face_indexfrac_l
_exptl_oxdiff_crystal_face_x
_exptl_oxdiff_crystal_face_y
_exptl_oxdiff_crystal_face_z
2.3580 -6.6987 1.5607 0.0436 0.9988 -0.0204
-12.3261 -1.4768 -3.1307 0.0072 -0.0352 -0.9994
-1.9792 6.7439 -1.4644 -0.0438 -0.9977 0.0511
12.9530 0.9209 -2.3124 -0.5994 0.0333 0.7997
-0.8646 1.1907 8.6570 0.9406 -0.0378 0.3373
-4.3703 0.7933 8.2767 0.9963 -0.0426 0.0746
-11.8024 -0.5187 4.2825 0.7766 -0.0394 -0.6287
-10.0364 -1.7813 -5.4588 -0.3035 0.0046 -0.9528
5.3153 -0.6692 -8.0586 -0.9991 0.0434 0.0015
8.2470 5.4847 0.1614 -0.1714 -0.6371 0.7515
-4.4056 -6.4383 1.4598 0.2255 0.8563 -0.4646
0.0947 -6.5279 2.9062 0.2496 0.9621 -0.1100
-0.1669 6.5220 -2.9262 -0.2497 -0.9627 0.1042
0.1816 6.5591 2.7852 0.3390 -0.8688 0.3609
9.7907 -4.7810 -0.1241 -0.3268 0.8178 0.4738
4.1188 -6.4175 -1.8998 -0.3662 0.9299 -0.0340
-8.1263 -4.7717 -3.5618 -0.1825 0.4834 -0.8562
6.3591 6.0035 -1.4224 -0.2800 -0.7647 0.5803

loop_
_twin_individual_id
_twin_individual_mass_fraction_refined
1 0.766(9)
2 0.234(9)
